data_7243306
loop_
_publ_author_name
'\"Ozcan, Emrah'
'Dedeoglu, Burcu'
'Chumakov, Yurii'
'Zorlu, Yunus'
'\,Co\,sut, B\"unyemin'
'Ayhan, Mehmet Menaf'

_publ_section_title
;
 Modulation of supramolecular self-assembly of BODIPY tectons via halogen
 bonding
;
_journal_issue 36
_journal_name_full CrystEngComm
_journal_page_first 6365
_journal_page_last 6375
_journal_paper_doi 10.1039/D1CE00862E
_journal_volume 23
_journal_year 2021
_chemical_absolute_configuration unk
_chemical_formula_moiety 'C24 H21 B F2 I N3'
_chemical_formula_sum 'C24 H21 B F2 I N3'
_chemical_formula_weight 527.15
_space_group_crystal_system orthorhombic
_space_group_IT_number 29
_space_group_name_Hall 'P 2c -2ac'
_space_group_name_H-M_alt 'P c a 21'
_atom_sites_solution_hydrogens geom
_atom_sites_solution_primary dual
_audit_creation_date 2019-03-04
_audit_creation_method
;
Olex2 1.2
(compiled 2018.05.29 svn.r3508 for OlexSys, GUI svn.r5506)
;
_audit_update_record
;
2020-12-03 deposited with the CCDC.	2021-08-02 downloaded from the CCDC.
;
_cell_angle_alpha 90
_cell_angle_beta 90
_cell_angle_gamma 90
_cell_formula_units_Z 8
_cell_length_a 16.7120(11)
_cell_length_b 7.8829(4)
_cell_length_c 34.6268(19)
_cell_measurement_reflns_used 9888
_cell_measurement_temperature 296(2)
_cell_measurement_theta_max 24.24
_cell_measurement_theta_min 2.35
_cell_volume 4561.7(5)
_computing_cell_refinement 'APEX2 v2014.9-0 (Bruker AXS)'
_computing_data_collection 'Bruker Instrument Service v2013.12.0.0 (Bruker AXS)'
_computing_data_reduction 'SAINT V8.34A (Bruker AXS)'
_computing_molecular_graphics 'Olex2 (Dolomanov et al., 2009)'
_computing_publication_material 'Olex2 (Dolomanov et al., 2009)'
_computing_structure_refinement 'ShelXL (Sheldrick, 2015)'
_computing_structure_solution 'ShelXT (Sheldrick, 2015)'
_diffrn_ambient_temperature 296.15
_diffrn_measured_fraction_theta_full 0.999
_diffrn_measured_fraction_theta_max 0.999
_diffrn_measurement_device_type 'Bruker APEX-II CCD'
_diffrn_measurement_method '\f and \w scans'
_diffrn_radiation_type MoK\a
_diffrn_radiation_wavelength 0.71073
_diffrn_reflns_av_R_equivalents 0.0599
_diffrn_reflns_av_unetI/netI 0.0404
_diffrn_reflns_Laue_measured_fraction_full 0.999
_diffrn_reflns_Laue_measured_fraction_max 0.999
_diffrn_reflns_limit_h_max 19
_diffrn_reflns_limit_h_min -19
_diffrn_reflns_limit_k_max 8
_diffrn_reflns_limit_k_min -9
_diffrn_reflns_limit_l_max 41
_diffrn_reflns_limit_l_min -41
_diffrn_reflns_number 60288
_diffrn_reflns_point_group_measured_fraction_full 0.999
_diffrn_reflns_point_group_measured_fraction_max 0.999
_diffrn_reflns_theta_full 24.999
_diffrn_reflns_theta_max 24.999
_diffrn_reflns_theta_min 1.176
_diffrn_standards_number 0
_exptl_absorpt_coefficient_mu 1.436
_exptl_absorpt_correction_T_max 0.7456
_exptl_absorpt_correction_T_min 0.5168
_exptl_absorpt_correction_type multi-scan
_exptl_absorpt_process_details
;
SADABS-2014/5 (Bruker,2014/5) was used for absorption correction.
wR2(int) was 0.1689 before and 0.0626 after correction.
The Ratio of minimum to maximum transmission is 0.6931.
The \l/2 correction factor is 0.00150.
;
_exptl_crystal_colour red
_exptl_crystal_colour_primary red
_exptl_crystal_density_diffrn 1.535
_exptl_crystal_description plate
_exptl_crystal_F_000 2096
_exptl_crystal_size_max 0.18
_exptl_crystal_size_mid 0.16
_exptl_crystal_size_min 0.1
_refine_diff_density_max 0.676
_refine_diff_density_min -0.733
_refine_diff_density_rms 0.070
_refine_ls_abs_structure_details
;
 Flack x determined using 2586 quotients [(I+)-(I-)]/[(I+)+(I-)]
 (Parsons, Flack and Wagner, Acta Cryst. B69 (2013) 249-259).
;
_refine_ls_abs_structure_Flack 0.415(10)
_refine_ls_extinction_method none
_refine_ls_goodness_of_fit_ref 1.043
_refine_ls_hydrogen_treatment constr
_refine_ls_matrix_type full
_refine_ls_number_parameters 567
_refine_ls_number_reflns 8030
_refine_ls_number_restraints 20
_refine_ls_restrained_S_all 1.046
_refine_ls_R_factor_all 0.0639
_refine_ls_R_factor_gt 0.0417
_refine_ls_shift/su_max 0.000
_refine_ls_shift/su_mean 0.000
_refine_ls_structure_factor_coef Fsqd
_refine_ls_weighting_details 'w=1/[\s^2^(Fo^2^)+(0.0376P)^2^+6.8569P] where P=(Fo^2^+2Fc^2^)/3'
_refine_ls_weighting_scheme calc
_refine_ls_wR_factor_gt 0.0925
_refine_ls_wR_factor_ref 0.1002
_reflns_Friedel_coverage 0.963
_reflns_Friedel_fraction_full 0.999
_reflns_Friedel_fraction_max 0.999
_reflns_number_gt 6216
_reflns_number_total 8030
_reflns_threshold_expression 'I > 2\s(I)'
_cod_data_source_file d1ce00862e2.cif
_cod_data_source_block 18gtu265_bc_eo_71_dcma
_cod_depositor_comments 'Adding full bibliography for 7243304--7243306.cif.'
_cod_database_code 7243306
_shelx_shelxl_version_number 2014/7
_shelx_space_group_comment
;
The symmetry employed for this shelxl refinement is uniquely defined
by the following loop, which should always be used as a source of
symmetry information in preference to the above space-group names.
They are only intended as comments.
;
_shelx_estimated_absorpt_t_max 0.870
_shelx_estimated_absorpt_t_min 0.782
_olex2_refinement_description
;
1. Fixed Uiso
 At 1.2 times of:
  All C(H) groups
 At 1.5 times of:
  All C(H,H,H) groups
2. Restrained distances
 C14-C19
 1.45 with sigma of 0.01
3. Uiso/Uaniso restraints and constraints
N3 \\sim C24 \\sim N6 \\sim C48 \\sim C47 \\sim C48: within 2A with sigma of
0.01 and sigma for terminal atoms of 0.02
4.a Aromatic/amide H refined with riding coordinates:
 C15(H15), C16(H16), C17(H17), C18(H18), C19(H19), C20(H20), C22(H22),
 C23(H23), C24(H24), C39(H39), C40(H40), C41(H41), C42(H42), C43(H43), C44(H44),
  C46(H46), C47(H47), C48(H48)
4.b Idealised Me refined as rotating group:
 C10(H10A,H10B,H10C), C11(H11A,H11B,H11C), C12(H12A,H12B,H12C), C13(H13A,H13B,
 H13C), C34(H34A,H34B,H34C), C35(H35A,H35B,H35C), C36(H36A,H36B,H36C), C37(H37A,
 H37B,H37C)
;
_olex2_submission_special_instructions 'No special instructions were received'

loop_
_space_group_symop_operation_xyz
'x, y, z'
'-x, -y, z+1/2'
'x+1/2, -y, z'
'-x+1/2, y, z+1/2'

loop_
_atom_site_label
_atom_site_type_symbol
_atom_site_fract_x
_atom_site_fract_y
_atom_site_fract_z
_atom_site_U_iso_or_equiv
_atom_site_adp_type
_atom_site_occupancy
_atom_site_site_symmetry_order
_atom_site_calc_flag
_atom_site_refinement_flags_posn
_atom_site_refinement_flags_adp
_atom_site_refinement_flags_occupancy
_atom_site_disorder_assembly
_atom_site_disorder_group
I1 I 0.71872(4) 0.26742(8) 0.76451(2) 0.0604(2) Uani 1 1 d . . . . .
F1 F 0.4670(3) 0.5128(9) 0.65461(18) 0.0677(18) Uani 1 1 d . . . . .
F2 F 0.5406(4) 0.3426(8) 0.61662(17) 0.0662(17) Uani 1 1 d . . . . .
N1 N 0.6076(4) 0.4876(9) 0.66777(18) 0.0375(17) Uani 1 1 d . . . . .
N2 N 0.5581(4) 0.6425(10) 0.6102(2) 0.0434(18) Uani 1 1 d . . . . .
N3 N 0.5373(8) 0.9618(16) 0.4583(3) 0.094(3) Uani 1 1 d . U . . .
C1 C 0.6135(5) 0.3756(11) 0.6968(3) 0.042(2) Uani 1 1 d . . . . .
C2 C 0.6835(6) 0.4073(11) 0.7169(2) 0.043(2) Uani 1 1 d . . . . .
C3 C 0.7217(5) 0.5451(12) 0.7007(3) 0.042(2) Uani 1 1 d . . . . .
C4 C 0.6730(5) 0.5961(11) 0.6688(2) 0.032(2) Uani 1 1 d . . . . .
C5 C 0.6793(5) 0.7311(11) 0.6430(2) 0.036(2) Uani 1 1 d . . . . .
C6 C 0.6214(5) 0.7567(11) 0.6142(2) 0.037(2) Uani 1 1 d . . . . .
C7 C 0.6138(6) 0.8781(12) 0.5835(3) 0.045(2) Uani 1 1 d . . . . .
C8 C 0.5481(6) 0.8300(13) 0.5620(3) 0.050(2) Uani 1 1 d . . . . .
C9 C 0.5144(6) 0.6864(14) 0.5790(3) 0.051(2) Uani 1 1 d . . . . .
C10 C 0.4435(8) 0.5889(17) 0.5665(4) 0.082(4) Uani 1 1 d . . . . .
H10A H 0.4595 0.4767 0.5591 0.123 Uiso 1 1 calc GR . . . .
H10B H 0.4188 0.6448 0.5450 0.123 Uiso 1 1 calc GR . . . .
H10C H 0.4059 0.5821 0.5875 0.123 Uiso 1 1 calc GR . . . .
C11 C 0.6662(7) 1.0270(14) 0.5744(3) 0.062(3) Uani 1 1 d . . . . .
H11A H 0.6673 1.1024 0.5962 0.093 Uiso 1 1 calc GR . . . .
H11B H 0.6454 1.0859 0.5524 0.093 Uiso 1 1 calc GR . . . .
H11C H 0.7194 0.9882 0.5690 0.093 Uiso 1 1 calc GR . . . .
C12 C 0.7996(6) 0.6149(12) 0.7141(3) 0.050(2) Uani 1 1 d . . . . .
H12A H 0.8162 0.5563 0.7370 0.076 Uiso 1 1 calc GR . . . .
H12B H 0.7938 0.7336 0.7196 0.076 Uiso 1 1 calc GR . . . .
H12C H 0.8392 0.5997 0.6942 0.076 Uiso 1 1 calc GR . . . .
C13 C 0.5516(6) 0.2429(12) 0.7049(3) 0.063(3) Uani 1 1 d . . . . .
H13A H 0.5147 0.2846 0.7239 0.094 Uiso 1 1 calc GR . . . .
H13B H 0.5773 0.1424 0.7145 0.094 Uiso 1 1 calc GR . . . .
H13C H 0.5233 0.2166 0.6816 0.094 Uiso 1 1 calc GR . . . .
C14 C 0.7488(5) 0.8478(11) 0.6444(2) 0.037(2) Uani 1 1 d D . . . .
C15 C 0.7464(7) 0.9998(15) 0.6631(4) 0.068(3) Uani 1 1 d . . . . .
H15 H 0.7007 1.0304 0.6767 0.081 Uiso 1 1 calc R . . . .
C16 C 0.8111(8) 1.1090(15) 0.6622(4) 0.077(4) Uani 1 1 d . . . . .
H16 H 0.8076 1.2149 0.6739 0.092 Uiso 1 1 calc R . . . .
C17 C 0.8793(7) 1.0617(16) 0.6443(3) 0.070(3) Uani 1 1 d . . . . .
H17 H 0.9229 1.1351 0.6441 0.084 Uiso 1 1 calc R . . . .
C18 C 0.8852(6) 0.9087(15) 0.6265(3) 0.061(3) Uani 1 1 d . . . . .
H18 H 0.9330 0.8762 0.6150 0.073 Uiso 1 1 calc R . . . .
C19 C 0.8207(6) 0.8029(13) 0.6257(3) 0.052(3) Uani 1 1 d D . . . .
H19 H 0.8241 0.7001 0.6126 0.063 Uiso 1 1 calc R . . . .
C20 C 0.5593(8) 0.9043(17) 0.4925(3) 0.077(3) Uani 1 1 d . . . . .
H20 H 0.6097 0.8546 0.4935 0.093 Uiso 1 1 calc R . . . .
C21 C 0.5195(7) 0.9075(13) 0.5256(3) 0.051(2) Uani 1 1 d . . . . .
C22 C 0.4426(9) 0.9759(17) 0.5221(4) 0.084(4) Uani 1 1 d . . . . .
H22 H 0.4089 0.9781 0.5434 0.101 Uiso 1 1 calc R . . . .
C23 C 0.4167(9) 1.0393(16) 0.4876(5) 0.098(5) Uani 1 1 d . . . . .
H23 H 0.3653 1.0828 0.4846 0.117 Uiso 1 1 calc R . . . .
C24 C 0.4706(10) 1.0358(18) 0.4573(4) 0.086(4) Uani 1 1 d . U . . .
H24 H 0.4566 1.0921 0.4347 0.104 Uiso 1 1 calc R . . . .
B1 B 0.5412(7) 0.4906(15) 0.6373(3) 0.041(3) Uani 1 1 d . . . . .
I2 I 0.50254(4) 1.23289(8) 0.23571(2) 0.0610(2) Uani 1 1 d . . . . .
F3 F 0.3198(4) 1.1555(7) 0.38389(16) 0.0600(16) Uani 1 1 d . . . . .
F4 F 0.2497(3) 0.9856(8) 0.34279(17) 0.0586(16) Uani 1 1 d . . . . .
N4 N 0.3380(4) 0.8557(9) 0.3885(2) 0.0365(16) Uani 1 1 d . . . . .
N5 N 0.3910(4) 1.0155(9) 0.33299(19) 0.0351(17) Uani 1 1 d . . . . .
N6 N 0.2548(6) 0.3137(12) 0.4997(3) 0.076(3) Uani 1 1 d . U . . .
C25 C 0.2920(6) 0.8070(12) 0.4185(3) 0.042(2) Uani 1 1 d . . . . .
C26 C 0.3280(5) 0.6663(11) 0.4367(3) 0.041(2) Uani 1 1 d . . . . .
C27 C 0.3988(5) 0.6301(11) 0.4177(3) 0.040(2) Uani 1 1 d . . . . .
C28 C 0.4041(5) 0.7503(10) 0.3867(2) 0.035(2) Uani 1 1 d . . . . .
C29 C 0.4632(5) 0.7756(11) 0.3586(2) 0.0329(19) Uani 1 1 d . . . . .
C30 C 0.4569(5) 0.9084(11) 0.3322(2) 0.035(2) Uani 1 1 d . . . . .
C31 C 0.5065(5) 0.9585(11) 0.3006(3) 0.038(2) Uani 1 1 d . . . . .
C32 C 0.4666(5) 1.0936(12) 0.2837(2) 0.039(2) Uani 1 1 d . . . . .
C33 C 0.3963(5) 1.1276(11) 0.3039(2) 0.037(2) Uani 1 1 d . . . . .
C34 C 0.3339(6) 1.2594(12) 0.2964(3) 0.061(3) Uani 1 1 d . . . . .
H34A H 0.2819 1.2123 0.3012 0.091 Uiso 1 1 calc GR . . . .
H34B H 0.3373 1.2959 0.2700 0.091 Uiso 1 1 calc GR . . . .
H34C H 0.3425 1.3546 0.3132 0.091 Uiso 1 1 calc GR . . . .
C35 C 0.5848(5) 0.8823(14) 0.2878(3) 0.056(3) Uani 1 1 d . . . . .
H35A H 0.6270 0.9215 0.3044 0.084 Uiso 1 1 calc GR . . . .
H35B H 0.5958 0.9159 0.2617 0.084 Uiso 1 1 calc GR . . . .
H35C H 0.5815 0.7608 0.2892 0.084 Uiso 1 1 calc GR . . . .
C36 C 0.4580(6) 0.4965(15) 0.4293(3) 0.066(3) Uani 1 1 d . . . . .
H36A H 0.4452 0.4558 0.4547 0.098 Uiso 1 1 calc GR . . . .
H36B H 0.5109 0.5441 0.4294 0.098 Uiso 1 1 calc GR . . . .
H36C H 0.4558 0.4041 0.4113 0.098 Uiso 1 1 calc GR . . . .
C37 C 0.2159(6) 0.8921(14) 0.4283(3) 0.064(3) Uani 1 1 d . . . . .
H37A H 0.2261 0.9842 0.4457 0.096 Uiso 1 1 calc GR . . . .
H37B H 0.1804 0.8123 0.4403 0.096 Uiso 1 1 calc GR . . . .
H37C H 0.1917 0.9352 0.4051 0.096 Uiso 1 1 calc GR . . . .
C38 C 0.5336(5) 0.6597(11) 0.3571(2) 0.034(2) Uani 1 1 d . . . . .
C39 C 0.6039(6) 0.7010(13) 0.3749(3) 0.050(2) Uani 1 1 d . . . . .
H39 H 0.6090 0.8043 0.3876 0.060 Uiso 1 1 calc R . . . .
C40 C 0.6675(6) 0.5893(14) 0.3740(3) 0.056(3) Uani 1 1 d . . . . .
H40 H 0.7149 0.6173 0.3866 0.067 Uiso 1 1 calc R . . . .
C41 C 0.6620(6) 0.4400(15) 0.3552(3) 0.060(3) Uani 1 1 d . . . . .
H41 H 0.7056 0.3669 0.3544 0.072 Uiso 1 1 calc R . . . .
C42 C 0.5933(7) 0.3968(16) 0.3375(4) 0.082(4) Uani 1 1 d . . . . .
H42 H 0.5894 0.2935 0.3247 0.099 Uiso 1 1 calc R . . . .
C43 C 0.5277(6) 0.5071(14) 0.3383(3) 0.056(3) Uani 1 1 d . . . . .
H43 H 0.4802 0.4769 0.3261 0.068 Uiso 1 1 calc R . . . .
C44 C 0.2851(6) 0.4047(13) 0.4706(3) 0.057(3) Uani 1 1 d . . . . .
H44 H 0.3013 0.3464 0.4486 0.068 Uiso 1 1 calc R . . . .
C45 C 0.2941(5) 0.5779(12) 0.4707(3) 0.043(2) Uani 1 1 d . . . . .
C46 C 0.2677(7) 0.6638(15) 0.5029(3) 0.066(3) Uani 1 1 d . . . . .
H46 H 0.2711 0.7815 0.5040 0.079 Uiso 1 1 calc R . . . .
C47 C 0.2367(8) 0.5744(18) 0.5331(3) 0.078(3) Uani 1 1 d . U . . .
H47 H 0.2198 0.6299 0.5554 0.093 Uiso 1 1 calc R . . . .
C48 C 0.2308(8) 0.4056(18) 0.5302(4) 0.083(3) Uani 1 1 d . U . . .
H48 H 0.2084 0.3474 0.5510 0.100 Uiso 1 1 calc R . . . .
B2 B 0.3204(7) 1.0067(14) 0.3627(3) 0.043(3) Uani 1 1 d . . . . .

loop_
_atom_site_aniso_label
_atom_site_aniso_U_11
_atom_site_aniso_U_22
_atom_site_aniso_U_33
_atom_site_aniso_U_23
_atom_site_aniso_U_13
_atom_site_aniso_U_12
I1 0.0691(4) 0.0668(4) 0.0455(3) 0.0091(5) -0.0079(4) 0.0057(3)
F1 0.039(4) 0.093(5) 0.071(4) 0.030(3) 0.009(3) -0.007(4)
F2 0.088(5) 0.050(4) 0.060(4) -0.002(3) -0.020(3) -0.015(3)
N1 0.041(5) 0.043(4) 0.029(4) 0.000(4) 0.002(3) -0.002(4)
N2 0.039(4) 0.050(5) 0.042(4) 0.006(4) 0.002(4) -0.001(4)
N3 0.106(8) 0.109(8) 0.065(6) 0.013(6) -0.014(6) 0.010(7)
C1 0.043(5) 0.045(5) 0.038(5) 0.000(4) 0.000(4) 0.001(4)
C2 0.051(6) 0.039(5) 0.038(5) -0.002(4) 0.005(4) -0.002(5)
C3 0.036(5) 0.052(6) 0.038(5) -0.011(5) 0.002(4) 0.005(4)
C4 0.031(5) 0.038(5) 0.028(4) -0.006(4) 0.005(4) -0.002(4)
C5 0.037(5) 0.033(5) 0.038(5) -0.008(4) 0.010(4) 0.003(4)
C6 0.034(5) 0.040(5) 0.038(5) 0.001(4) 0.007(4) 0.002(4)
C7 0.051(6) 0.043(6) 0.040(5) 0.003(4) 0.008(4) 0.001(5)
C8 0.055(6) 0.051(6) 0.045(5) 0.007(5) 0.005(5) 0.011(5)
C9 0.049(6) 0.058(6) 0.046(6) 0.006(5) 0.000(5) -0.001(5)
C10 0.079(8) 0.092(9) 0.075(8) 0.027(7) -0.031(7) -0.027(7)
C11 0.071(8) 0.059(7) 0.056(6) 0.017(5) -0.006(5) -0.006(6)
C12 0.050(6) 0.052(6) 0.049(6) 0.014(5) 0.000(5) -0.006(5)
C13 0.048(6) 0.064(7) 0.075(7) 0.033(6) -0.006(6) -0.010(5)
C14 0.037(5) 0.039(5) 0.036(5) -0.002(4) 0.005(4) -0.002(4)
C15 0.065(8) 0.061(8) 0.077(8) -0.028(7) 0.023(6) -0.004(7)
C16 0.071(9) 0.051(7) 0.108(11) -0.028(7) 0.012(8) -0.023(7)
C17 0.064(8) 0.077(9) 0.069(8) -0.012(6) -0.003(6) -0.034(7)
C18 0.036(6) 0.077(8) 0.070(7) 0.004(6) 0.010(5) -0.012(6)
C19 0.056(7) 0.046(6) 0.055(6) -0.010(5) 0.012(5) 0.000(5)
C20 0.078(8) 0.098(9) 0.056(7) 0.016(6) -0.003(6) 0.022(7)
C21 0.052(6) 0.054(6) 0.046(6) 0.010(5) 0.002(5) 0.004(5)
C22 0.092(10) 0.092(9) 0.068(7) -0.009(7) -0.009(7) 0.034(8)
C23 0.116(12) 0.072(10) 0.105(11) 0.002(8) -0.030(10) 0.041(8)
C24 0.116(10) 0.079(9) 0.065(7) 0.018(7) -0.018(8) -0.004(8)
B1 0.034(7) 0.048(7) 0.042(6) -0.005(5) 0.000(5) -0.003(5)
I2 0.0701(4) 0.0677(4) 0.0451(3) 0.0151(5) 0.0067(3) -0.0064(4)
F3 0.089(5) 0.040(3) 0.050(4) 0.000(3) 0.014(3) 0.021(3)
F4 0.037(3) 0.080(4) 0.059(4) 0.023(3) -0.008(3) 0.007(3)
N4 0.036(4) 0.038(4) 0.036(4) 0.003(3) 0.005(3) 0.007(3)
N5 0.037(4) 0.029(4) 0.039(4) 0.005(3) -0.006(3) 0.005(3)
N6 0.082(6) 0.068(6) 0.079(6) 0.025(5) 0.018(5) -0.012(5)
C25 0.043(5) 0.044(5) 0.040(5) 0.002(4) 0.009(4) 0.007(4)
C26 0.044(5) 0.044(5) 0.036(5) 0.006(4) 0.004(4) 0.003(4)
C27 0.036(5) 0.039(5) 0.045(5) 0.009(4) 0.001(4) 0.001(4)
C28 0.032(5) 0.035(5) 0.039(5) 0.004(4) -0.002(4) 0.004(4)
C29 0.027(4) 0.034(5) 0.038(5) -0.001(4) -0.002(4) 0.001(4)
C30 0.034(5) 0.037(5) 0.035(5) -0.006(4) -0.003(4) -0.004(4)
C31 0.043(6) 0.042(5) 0.029(5) 0.000(4) -0.002(4) -0.006(4)
C32 0.034(5) 0.050(6) 0.035(5) 0.005(4) -0.003(4) -0.007(5)
C33 0.041(5) 0.034(5) 0.035(5) 0.004(4) -0.005(4) 0.002(4)
C34 0.054(6) 0.064(7) 0.065(6) 0.021(6) 0.005(5) 0.021(5)
C35 0.047(6) 0.088(8) 0.031(5) -0.002(5) 0.011(4) 0.015(6)
C36 0.059(7) 0.065(7) 0.073(7) 0.033(6) 0.016(6) 0.015(6)
C37 0.060(6) 0.073(7) 0.060(6) 0.018(5) 0.026(5) 0.023(6)
C38 0.033(5) 0.034(5) 0.036(5) 0.001(4) -0.002(4) 0.003(4)
C39 0.048(6) 0.047(6) 0.054(6) -0.004(5) -0.001(5) -0.006(5)
C40 0.032(5) 0.075(8) 0.062(7) 0.015(6) -0.006(5) -0.003(5)
C41 0.047(6) 0.070(8) 0.063(7) -0.003(6) 0.005(5) 0.026(6)
C42 0.073(9) 0.066(8) 0.108(10) -0.044(7) -0.017(8) 0.023(7)
C43 0.042(6) 0.054(7) 0.073(8) -0.018(6) -0.017(5) 0.016(6)
C44 0.057(6) 0.056(6) 0.057(6) 0.012(5) 0.014(5) -0.005(5)
C45 0.032(5) 0.048(6) 0.050(5) 0.006(5) 0.004(4) 0.002(4)
C46 0.082(8) 0.060(6) 0.055(7) 0.004(5) 0.011(6) 0.006(6)
C47 0.085(8) 0.097(8) 0.051(6) 0.010(7) 0.023(6) 0.003(7)
C48 0.085(7) 0.099(8) 0.066(7) 0.040(6) 0.020(6) -0.002(7)
B2 0.044(7) 0.036(6) 0.048(6) 0.009(5) 0.009(5) 0.010(5)

loop_
_atom_type_symbol
_atom_type_description
_atom_type_scat_dispersion_real
_atom_type_scat_dispersion_imag
_atom_type_scat_source
C C 0.0033 0.0016 'International Tables Vol C Tables 4.2.6.8 and 6.1.1.4'
H H 0.0000 0.0000 'International Tables Vol C Tables 4.2.6.8 and 6.1.1.4'
B B 0.0013 0.0007 'International Tables Vol C Tables 4.2.6.8 and 6.1.1.4'
F F 0.0171 0.0103 'International Tables Vol C Tables 4.2.6.8 and 6.1.1.4'
I I -0.4742 1.8119 'International Tables Vol C Tables 4.2.6.8 and 6.1.1.4'
N N 0.0061 0.0033 'International Tables Vol C Tables 4.2.6.8 and 6.1.1.4'

loop_
_geom_angle_atom_site_label_1
_geom_angle_atom_site_label_2
_geom_angle_atom_site_label_3
_geom_angle
_geom_angle_site_symmetry_1
_geom_angle_site_symmetry_3
_geom_angle_publ_flag
C1 N1 C4 109.1(7) . . ?
C1 N1 B1 125.5(8) . . ?
C4 N1 B1 125.3(7) . . ?
C6 N2 B1 125.3(8) . . ?
C9 N2 C6 108.9(8) . . ?
C9 N2 B1 125.8(8) . . ?
C24 N3 C20 115.3(12) . . ?
N1 C1 C2 108.7(8) . . ?
N1 C1 C13 123.3(8) . . ?
C2 C1 C13 128.0(8) . . ?
C1 C2 I1 123.0(7) . . ?
C3 C2 I1 127.8(7) . . ?
C3 C2 C1 109.1(8) . . ?
C2 C3 C4 105.8(8) . . ?
C2 C3 C12 124.6(9) . . ?
C4 C3 C12 129.5(9) . . ?
N1 C4 C3 107.2(8) . . ?
N1 C4 C5 120.9(8) . . ?
C5 C4 C3 131.8(8) . . ?
C4 C5 C6 120.8(8) . . ?
C4 C5 C14 120.8(8) . . ?
C6 C5 C14 118.3(8) . . ?
N2 C6 C5 120.0(8) . . ?
N2 C6 C7 106.8(8) . . ?
C5 C6 C7 133.0(9) . . ?
C6 C7 C11 128.7(9) . . ?
C8 C7 C6 106.6(8) . . ?
C8 C7 C11 124.6(9) . . ?
C7 C8 C9 108.4(8) . . ?
C7 C8 C21 127.0(9) . . ?
C9 C8 C21 124.4(10) . . ?
N2 C9 C8 109.2(9) . . ?
N2 C9 C10 122.4(9) . . ?
C8 C9 C10 128.4(10) . . ?
C15 C14 C5 122.6(8) . . ?
C15 C14 C19 117.6(9) . . ?
C19 C14 C5 119.8(8) . . ?
C14 C15 C16 121.0(10) . . ?
C17 C16 C15 119.9(11) . . ?
C16 C17 C18 121.0(10) . . ?
C17 C18 C19 119.7(10) . . ?
C18 C19 C14 120.7(9) . . ?
N3 C20 C21 129.0(12) . . ?
C20 C21 C8 124.5(10) . . ?
C20 C21 C22 113.1(11) . . ?
C22 C21 C8 122.0(10) . . ?
C23 C22 C21 120.6(13) . . ?
C22 C23 C24 116.7(13) . . ?
N3 C24 C23 124.6(12) . . ?
F1 B1 N1 110.5(8) . . ?
F1 B1 N2 109.1(8) . . ?
F2 B1 F1 109.0(8) . . ?
F2 B1 N1 110.6(8) . . ?
F2 B1 N2 110.2(8) . . ?
N1 B1 N2 107.3(8) . . ?
C25 N4 C28 108.7(7) . . ?
C25 N4 B2 124.5(7) . . ?
C28 N4 B2 126.7(7) . . ?
C30 N5 B2 125.7(7) . . ?
C33 N5 C30 109.5(7) . . ?
C33 N5 B2 124.8(7) . . ?
C44 N6 C48 114.7(10) . . ?
N4 C25 C26 108.9(7) . . ?
N4 C25 C37 122.5(8) . . ?
C26 C25 C37 128.5(8) . . ?
C25 C26 C45 124.2(8) . . ?
C27 C26 C25 108.4(8) . . ?
C27 C26 C45 127.4(8) . . ?
C26 C27 C28 105.8(7) . . ?
C26 C27 C36 125.6(8) . . ?
C28 C27 C36 128.6(8) . . ?
N4 C28 C27 108.2(7) . . ?
N4 C28 C29 120.7(7) . . ?
C29 C28 C27 131.1(8) . . ?
C28 C29 C38 119.6(7) . . ?
C30 C29 C28 120.6(7) . . ?
C30 C29 C38 119.8(8) . . ?
N5 C30 C29 120.3(8) . . ?
N5 C30 C31 107.8(7) . . ?
C29 C30 C31 131.8(8) . . ?
C30 C31 C35 128.2(8) . . ?
C32 C31 C30 105.0(8) . . ?
C32 C31 C35 126.8(8) . . ?
C31 C32 I2 127.2(7) . . ?
C31 C32 C33 109.9(8) . . ?
C33 C32 I2 122.9(6) . . ?
N5 C33 C32 107.8(8) . . ?
N5 C33 C34 122.8(8) . . ?
C32 C33 C34 129.3(8) . . ?
C39 C38 C29 121.2(8) . . ?
C39 C38 C43 119.0(9) . . ?
C43 C38 C29 119.8(8) . . ?
C38 C39 C40 120.0(9) . . ?
C41 C40 C39 120.9(10) . . ?
C42 C41 C40 120.0(10) . . ?
C41 C42 C43 120.2(10) . . ?
C38 C43 C42 119.9(10) . . ?
N6 C44 C45 125.0(11) . . ?
C44 C45 C26 120.5(9) . . ?
C44 C45 C46 117.1(10) . . ?
C46 C45 C26 122.3(9) . . ?
C47 C46 C45 119.3(10) . . ?
C48 C47 C46 118.9(12) . . ?
C47 C48 N6 125.0(11) . . ?
F3 B2 N4 110.7(8) . . ?
F3 B2 N5 108.4(8) . . ?
F4 B2 F3 111.2(8) . . ?
F4 B2 N4 111.5(9) . . ?
F4 B2 N5 108.9(8) . . ?
N4 B2 N5 106.0(7) . . ?

loop_
_geom_bond_atom_site_label_1
_geom_bond_atom_site_label_2
_geom_bond_distance
_geom_bond_site_symmetry_2
_geom_bond_publ_flag
I1 C2 2.068(9) . ?
F1 B1 1.389(12) . ?
F2 B1 1.369(13) . ?
N1 C1 1.342(11) . ?
N1 C4 1.388(11) . ?
N1 B1 1.531(12) . ?
N2 C6 1.396(11) . ?
N2 C9 1.349(12) . ?
N2 B1 1.546(14) . ?
N3 C20 1.320(14) . ?
N3 C24 1.258(17) . ?
C1 C2 1.385(13) . ?
C1 C13 1.497(12) . ?
C2 C3 1.380(13) . ?
C3 C4 1.429(13) . ?
C3 C12 1.488(13) . ?
C4 C5 1.394(12) . ?
C5 C6 1.404(13) . ?
C5 C14 1.482(13) . ?
C6 C7 1.437(12) . ?
C7 C8 1.380(13) . ?
C7 C11 1.497(14) . ?
C8 C9 1.395(14) . ?
C8 C21 1.479(14) . ?
C9 C10 1.478(15) . ?
C14 C15 1.363(14) . ?
C14 C19 1.410(10) . ?
C15 C16 1.382(15) . ?
C16 C17 1.351(17) . ?
C17 C18 1.357(15) . ?
C18 C19 1.364(14) . ?
C20 C21 1.326(15) . ?
C21 C22 1.399(16) . ?
C22 C23 1.364(16) . ?
C23 C24 1.383(18) . ?
I2 C32 2.079(9) . ?
F3 B2 1.385(13) . ?
F4 B2 1.377(13) . ?
N4 C25 1.349(11) . ?
N4 C28 1.383(10) . ?
N4 B2 1.518(12) . ?
N5 C30 1.388(11) . ?
N5 C33 1.342(10) . ?
N5 B2 1.566(13) . ?
N6 C44 1.336(12) . ?
N6 C48 1.345(16) . ?
C25 C26 1.410(13) . ?
C25 C37 1.477(13) . ?
C26 C27 1.384(12) . ?
C26 C45 1.479(12) . ?
C27 C28 1.436(12) . ?
C27 C36 1.500(13) . ?
C28 C29 1.399(12) . ?
C29 C30 1.393(12) . ?
C29 C38 1.491(13) . ?
C30 C31 1.429(12) . ?
C31 C32 1.387(12) . ?
C31 C35 1.507(12) . ?
C32 C33 1.394(12) . ?
C33 C34 1.495(12) . ?
C38 C39 1.366(13) . ?
C38 C43 1.372(13) . ?
C39 C40 1.380(14) . ?
C40 C41 1.349(15) . ?
C41 C42 1.344(15) . ?
C42 C43 1.399(14) . ?
C44 C45 1.373(13) . ?
C45 C46 1.378(14) . ?
C46 C47 1.365(15) . ?
C47 C48 1.338(18) . ?

loop_
_geom_torsion_atom_site_label_1
_geom_torsion_atom_site_label_2
_geom_torsion_atom_site_label_3
_geom_torsion_atom_site_label_4
_geom_torsion
_geom_torsion_site_symmetry_1
_geom_torsion_site_symmetry_2
_geom_torsion_site_symmetry_3
_geom_torsion_site_symmetry_4
_geom_torsion_publ_flag
I1 C2 C3 C4 -179.5(6) . . . . ?
I1 C2 C3 C12 2.9(13) . . . . ?
N1 C1 C2 I1 179.8(6) . . . . ?
N1 C1 C2 C3 1.4(10) . . . . ?
N1 C4 C5 C6 -2.6(12) . . . . ?
N1 C4 C5 C14 179.4(7) . . . . ?
N2 C6 C7 C8 -1.3(10) . . . . ?
N2 C6 C7 C11 -179.9(9) . . . . ?
N3 C20 C21 C8 176.2(13) . . . . ?
N3 C20 C21 C22 3(2) . . . . ?
C1 N1 C4 C3 0.2(9) . . . . ?
C1 N1 C4 C5 -176.4(8) . . . . ?
C1 N1 B1 F1 60.2(12) . . . . ?
C1 N1 B1 F2 -60.7(11) . . . . ?
C1 N1 B1 N2 179.1(8) . . . . ?
C1 C2 C3 C4 -1.2(10) . . . . ?
C1 C2 C3 C12 -178.8(9) . . . . ?
C2 C3 C4 N1 0.6(9) . . . . ?
C2 C3 C4 C5 176.7(9) . . . . ?
C3 C4 C5 C6 -178.3(9) . . . . ?
C3 C4 C5 C14 3.7(14) . . . . ?
C4 N1 C1 C2 -1.0(9) . . . . ?
C4 N1 C1 C13 178.2(9) . . . . ?
C4 N1 B1 F1 -122.6(9) . . . . ?
C4 N1 B1 F2 116.5(9) . . . . ?
C4 N1 B1 N2 -3.7(11) . . . . ?
C4 C5 C6 N2 -2.6(12) . . . . ?
C4 C5 C6 C7 -177.4(9) . . . . ?
C4 C5 C14 C15 -96.9(12) . . . . ?
C4 C5 C14 C19 83.4(11) . . . . ?
C5 C6 C7 C8 173.9(9) . . . . ?
C5 C6 C7 C11 -4.6(16) . . . . ?
C5 C14 C15 C16 -176.8(11) . . . . ?
C5 C14 C19 C18 179.8(10) . . . . ?
C6 N2 C9 C8 -0.1(11) . . . . ?
C6 N2 C9 C10 179.2(10) . . . . ?
C6 N2 B1 F1 118.1(9) . . . . ?
C6 N2 B1 F2 -122.2(9) . . . . ?
C6 N2 B1 N1 -1.6(12) . . . . ?
C6 C5 C14 C15 85.0(12) . . . . ?
C6 C5 C14 C19 -94.7(11) . . . . ?
C6 C7 C8 C9 1.3(11) . . . . ?
C6 C7 C8 C21 -175.1(9) . . . . ?
C7 C8 C9 N2 -0.8(12) . . . . ?
C7 C8 C9 C10 180.0(12) . . . . ?
C7 C8 C21 C20 65.9(17) . . . . ?
C7 C8 C21 C22 -121.5(13) . . . . ?
C8 C21 C22 C23 -176.9(12) . . . . ?
C9 N2 C6 C5 -175.2(8) . . . . ?
C9 N2 C6 C7 0.9(10) . . . . ?
C9 N2 B1 F1 -62.0(12) . . . . ?
C9 N2 B1 F2 57.7(12) . . . . ?
C9 N2 B1 N1 178.3(9) . . . . ?
C9 C8 C21 C20 -110.0(15) . . . . ?
C9 C8 C21 C22 62.7(16) . . . . ?
C11 C7 C8 C9 179.9(9) . . . . ?
C11 C7 C8 C21 3.6(16) . . . . ?
C12 C3 C4 N1 178.1(9) . . . . ?
C12 C3 C4 C5 -5.8(16) . . . . ?
C13 C1 C2 I1 0.6(13) . . . . ?
C13 C1 C2 C3 -177.8(10) . . . . ?
C14 C5 C6 N2 175.5(7) . . . . ?
C14 C5 C6 C7 0.7(14) . . . . ?
C14 C15 C16 C17 -3(2) . . . . ?
C15 C14 C19 C18 0.1(16) . . . . ?
C15 C16 C17 C18 1(2) . . . . ?
C16 C17 C18 C19 2.0(19) . . . . ?
C17 C18 C19 C14 -2.5(17) . . . . ?
C19 C14 C15 C16 2.9(18) . . . . ?
C20 N3 C24 C23 -9(2) . . . . ?
C20 C21 C22 C23 -3.4(19) . . . . ?
C21 C8 C9 N2 175.7(9) . . . . ?
C21 C8 C9 C10 -3.5(18) . . . . ?
C21 C22 C23 C24 -2(2) . . . . ?
C22 C23 C24 N3 8(2) . . . . ?
C24 N3 C20 C21 3(2) . . . . ?
B1 N1 C1 C2 176.6(8) . . . . ?
B1 N1 C1 C13 -4.2(14) . . . . ?
B1 N1 C4 C3 -177.3(8) . . . . ?
B1 N1 C4 C5 6.0(12) . . . . ?
B1 N2 C6 C5 4.8(13) . . . . ?
B1 N2 C6 C7 -179.2(8) . . . . ?
B1 N2 C9 C8 -180.0(9) . . . . ?
B1 N2 C9 C10 -0.7(16) . . . . ?
I2 C32 C33 N5 180.0(6) . . . . ?
I2 C32 C33 C34 1.1(14) . . . . ?
N4 C25 C26 C27 1.2(11) . . . . ?
N4 C25 C26 C45 -179.6(9) . . . . ?
N4 C28 C29 C30 0.5(12) . . . . ?
N4 C28 C29 C38 -179.7(8) . . . . ?
N5 C30 C31 C32 -0.6(9) . . . . ?
N5 C30 C31 C35 179.7(8) . . . . ?
N6 C44 C45 C26 -179.6(10) . . . . ?
N6 C44 C45 C46 -1.9(17) . . . . ?
C25 N4 C28 C27 -0.6(10) . . . . ?
C25 N4 C28 C29 -178.2(8) . . . . ?
C25 N4 B2 F3 61.1(13) . . . . ?
C25 N4 B2 F4 -63.2(12) . . . . ?
C25 N4 B2 N5 178.5(8) . . . . ?
C25 C26 C27 C28 -1.5(10) . . . . ?
C25 C26 C27 C36 176.0(10) . . . . ?
C25 C26 C45 C44 129.0(11) . . . . ?
C25 C26 C45 C46 -48.6(14) . . . . ?
C26 C27 C28 N4 1.3(10) . . . . ?
C26 C27 C28 C29 178.6(9) . . . . ?
C26 C45 C46 C47 179.6(10) . . . . ?
C27 C26 C45 C44 -52.0(14) . . . . ?
C27 C26 C45 C46 130.4(11) . . . . ?
C27 C28 C29 C30 -176.5(9) . . . . ?
C27 C28 C29 C38 3.2(14) . . . . ?
C28 N4 C25 C26 -0.4(11) . . . . ?
C28 N4 C25 C37 -179.1(9) . . . . ?
C28 N4 B2 F3 -116.0(9) . . . . ?
C28 N4 B2 F4 119.7(9) . . . . ?
C28 N4 B2 N5 1.4(13) . . . . ?
C28 C29 C30 N5 -1.2(12) . . . . ?
C28 C29 C30 C31 -177.8(9) . . . . ?
C28 C29 C38 C39 -95.6(11) . . . . ?
C28 C29 C38 C43 83.0(11) . . . . ?
C29 C30 C31 C32 176.3(9) . . . . ?
C29 C30 C31 C35 -3.3(16) . . . . ?
C29 C38 C39 C40 178.2(9) . . . . ?
C29 C38 C43 C42 -178.8(11) . . . . ?
C30 N5 C33 C32 0.1(9) . . . . ?
C30 N5 C33 C34 179.1(8) . . . . ?
C30 N5 B2 F3 116.8(8) . . . . ?
C30 N5 B2 F4 -122.1(8) . . . . ?
C30 N5 B2 N4 -2.1(12) . . . . ?
C30 C29 C38 C39 84.2(11) . . . . ?
C30 C29 C38 C43 -97.3(12) . . . . ?
C30 C31 C32 I2 -179.9(6) . . . . ?
C30 C31 C32 C33 0.7(10) . . . . ?
C31 C32 C33 N5 -0.6(10) . . . . ?
C31 C32 C33 C34 -179.4(9) . . . . ?
C33 N5 C30 C29 -177.1(8) . . . . ?
C33 N5 C30 C31 0.3(9) . . . . ?
C33 N5 B2 F3 -64.1(11) . . . . ?
C33 N5 B2 F4 57.0(12) . . . . ?
C33 N5 B2 N4 177.0(8) . . . . ?
C35 C31 C32 I2 -0.2(13) . . . . ?
C35 C31 C32 C33 -179.6(9) . . . . ?
C36 C27 C28 N4 -176.1(10) . . . . ?
C36 C27 C28 C29 1.2(16) . . . . ?
C37 C25 C26 C27 179.8(10) . . . . ?
C37 C25 C26 C45 -1.0(17) . . . . ?
C38 C29 C30 N5 179.0(7) . . . . ?
C38 C29 C30 C31 2.4(14) . . . . ?
C38 C39 C40 C41 1.2(16) . . . . ?
C39 C38 C43 C42 -0.2(17) . . . . ?
C39 C40 C41 C42 -1.2(18) . . . . ?
C40 C41 C42 C43 1(2) . . . . ?
C41 C42 C43 C38 0(2) . . . . ?
C43 C38 C39 C40 -0.4(15) . . . . ?
C44 N6 C48 C47 -1(2) . . . . ?
C44 C45 C46 C47 1.9(16) . . . . ?
C45 C26 C27 C28 179.3(9) . . . . ?
C45 C26 C27 C36 -3.1(16) . . . . ?
C45 C46 C47 C48 -1.6(19) . . . . ?
C46 C47 C48 N6 1(2) . . . . ?
C48 N6 C44 C45 1.5(17) . . . . ?
B2 N4 C25 C26 -177.9(9) . . . . ?
B2 N4 C25 C37 3.4(15) . . . . ?
B2 N4 C28 C27 176.9(9) . . . . ?
B2 N4 C28 C29 -0.8(13) . . . . ?
B2 N5 C30 C29 2.1(12) . . . . ?
B2 N5 C30 C31 179.5(8) . . . . ?
B2 N5 C33 C32 -179.1(8) . . . . ?
B2 N5 C33 C34 -0.1(14) . . . . ?
